data_7714849
loop_
_publ_author_name
'Lin, Chenchen'
'Yi, Pingping'
'Yi, Xiaoyi'
'He, Piao'
'Wang, Tingwei'
'Zhang, Jianguo'

_publ_section_title
;
 Synthesis and detonation characters of 3,4,5-1<i>H</i>-trinitropyrazole
 and its nitrogen-rich energetic salts.
;
_journal_issue 4
_journal_name_full 'Dalton transactions (Cambridge, England : 2003)'
_journal_page_first 1430
_journal_page_last 1433
_journal_paper_doi 10.1039/d3dt03683a
_journal_volume 53
_journal_year 2024
_chemical_formula_moiety 'C3 N5 O6, C2 H6 N5'
_chemical_formula_sum 'C5 H6 N10 O6'
_chemical_formula_weight 302.20
_space_group_crystal_system monoclinic
_space_group_IT_number 14
_space_group_name_Hall '-P 2ybc'
_space_group_name_H-M_alt 'P 1 21/c 1'
_atom_sites_solution_hydrogens mixed
_atom_sites_solution_primary dual
_audit_creation_date 2022-12-03
_audit_creation_method
;
Olex2 1.3
(compiled 2020.02.04 svn.rd84adfe8 for OlexSys, GUI svn.r6032)
;
_audit_update_record
;
2023-02-09 deposited with the CCDC.	2023-12-26 downloaded from the CCDC.
;
_cell_angle_alpha 90
_cell_angle_beta 94.974(6)
_cell_angle_gamma 90
_cell_formula_units_Z 4
_cell_length_a 6.1145(5)
_cell_length_b 8.7498(8)
_cell_length_c 21.6564(19)
_cell_measurement_reflns_used 3642
_cell_measurement_temperature 296.15
_cell_measurement_theta_max 25.26
_cell_measurement_theta_min 2.51
_cell_volume 1154.27(17)
_computing_cell_refinement 'SAINT v8.34A (Bruker, 2013)'
_computing_data_reduction 'SAINT v8.34A (Bruker, 2013)'
_computing_molecular_graphics 'Olex2 1.3 (Dolomanov et al., 2009)'
_computing_publication_material 'Olex2 1.3 (Dolomanov et al., 2009)'
_computing_structure_refinement 'SHELXL 2018/3 (Sheldrick, 2015)'
_computing_structure_solution 'SHELXT 2018/2 (Sheldrick, 2018)'
_diffrn_ambient_temperature 296.15
_diffrn_measured_fraction_theta_full 0.998
_diffrn_measured_fraction_theta_max 0.992
_diffrn_measurement_device_type 'Bruker APEX-II CCD'
_diffrn_measurement_method '\f and \w scans'
_diffrn_radiation_type MoK\a
_diffrn_radiation_wavelength 0.71073
_diffrn_reflns_av_R_equivalents 0.0355
_diffrn_reflns_av_unetI/netI 0.0280
_diffrn_reflns_Laue_measured_fraction_full 0.998
_diffrn_reflns_Laue_measured_fraction_max 0.992
_diffrn_reflns_limit_h_max 7
_diffrn_reflns_limit_h_min -7
_diffrn_reflns_limit_k_max 11
_diffrn_reflns_limit_k_min -11
_diffrn_reflns_limit_l_max 28
_diffrn_reflns_limit_l_min -27
_diffrn_reflns_number 14294
_diffrn_reflns_point_group_measured_fraction_full 0.998
_diffrn_reflns_point_group_measured_fraction_max 0.992
_diffrn_reflns_theta_full 25.242
_diffrn_reflns_theta_max 27.538
_diffrn_reflns_theta_min 1.888
_diffrn_source_current 30.0
_diffrn_source_power 1.35
_diffrn_source_voltage 45.0
_diffrn_standards_number 0
_exptl_absorpt_coefficient_mu 0.157
_exptl_absorpt_correction_T_max 0.7456
_exptl_absorpt_correction_T_min 0.6714
_exptl_absorpt_correction_type none
_exptl_absorpt_process_details
;
SADABS-2014/5 (Bruker,2014/5) was used for absorption correction.
wR2(int) was 0.0936 before and 0.0414 after correction.
The Ratio of minimum to maximum transmission is 0.9005.
The \l/2 correction factor is 0.00150.
;
_exptl_crystal_density_diffrn 1.739
_exptl_crystal_description block
_exptl_crystal_F_000 616
_refine_diff_density_max 0.220
_refine_diff_density_min -0.237
_refine_diff_density_rms 0.043
_refine_ls_extinction_method none
_refine_ls_goodness_of_fit_ref 1.025
_refine_ls_hydrogen_treatment constr
_refine_ls_matrix_type full
_refine_ls_number_parameters 190
_refine_ls_number_reflns 2635
_refine_ls_number_restraints 0
_refine_ls_restrained_S_all 1.025
_refine_ls_R_factor_all 0.0562
_refine_ls_R_factor_gt 0.0382
_refine_ls_shift/su_max 0.000
_refine_ls_shift/su_mean 0.000
_refine_ls_structure_factor_coef Fsqd
_refine_ls_weighting_details 'w=1/[\s^2^(Fo^2^)+(0.0478P)^2^+0.3363P] where P=(Fo^2^+2Fc^2^)/3'
_refine_ls_weighting_scheme calc
_refine_ls_wR_factor_gt 0.0921
_refine_ls_wR_factor_ref 0.1021
_reflns_Friedel_coverage 0.000
_reflns_number_gt 2007
_reflns_number_total 2635
_reflns_threshold_expression 'I > 2\s(I)'
_cod_data_source_file d3dt03683a2.cif
_cod_data_source_block lcc
_cod_depositor_comments 'Adding full bibliography for 7714849.cif.'
_cod_database_code 7714849
_shelx_shelxl_version_number 2018/3
_shelx_space_group_comment
;
The symmetry employed for this shelxl refinement is uniquely defined
by the following loop, which should always be used as a source of
symmetry information in preference to the above space-group names.
They are only intended as comments.
;
_olex2_refinement_description
;
1. Fixed Uiso
 At 1.2 times of:
  All C(H) groups, All N(H) groups, All N(H,H) groups
2.a Riding coordinates:
 N00B(H00B), N00C(H00A,H00C), N00M(H00D,H00E)
2.b Aromatic/amide H refined with riding coordinates:
 C015(H015)
;
_olex2_submission_special_instructions 'No special instructions were received'

loop_
_space_group_symop_operation_xyz
'x, y, z'
'-x, y+1/2, -z+1/2'
'-x, -y, -z'
'x, -y-1/2, z-1/2'

loop_
_atom_site_label
_atom_site_type_symbol
_atom_site_fract_x
_atom_site_fract_y
_atom_site_fract_z
_atom_site_U_iso_or_equiv
_atom_site_adp_type
_atom_site_occupancy
_atom_site_site_symmetry_order
_atom_site_calc_flag
_atom_site_refinement_flags_posn
_atom_site_refinement_flags_adp
_atom_site_refinement_flags_occupancy
_atom_site_disorder_assembly
_atom_site_disorder_group
O1 O 1.3659(2) 0.93547(16) 0.24477(6) 0.0540(4) Uani 1 1 d . . . . .
O003 O 0.6476(2) 1.12444(14) 0.36185(6) 0.0481(3) Uani 1 1 d . . . . .
O2 O 0.8750(3) 1.07659(16) 0.23729(6) 0.0673(5) Uani 1 1 d . . . . .
O005 O 1.5387(2) 0.78039(15) 0.31032(7) 0.0510(4) Uani 1 1 d . . . . .
O3 O 0.6580(2) 0.98004(16) 0.44322(6) 0.0562(4) Uani 1 1 d . . . . .
O00S O 1.0937(3) 1.23024(15) 0.28887(7) 0.0645(4) Uani 1 1 d . . . . .
N00D N 1.2103(2) 0.80420(15) 0.38608(6) 0.0341(3) Uani 1 1 d . . . . .
N00H N 1.0308(2) 0.84796(16) 0.41318(6) 0.0346(3) Uani 1 1 d . . . . .
N00K N 1.0016(3) 1.10827(15) 0.28106(6) 0.0356(3) Uani 1 1 d . . . . .
N00L N 1.3875(2) 0.86686(16) 0.29411(7) 0.0362(3) Uani 1 1 d . . . . .
N00P N 0.7336(2) 1.02676(16) 0.39603(7) 0.0368(3) Uani 1 1 d . . . . .
C00Z C 1.0477(3) 0.99313(16) 0.32852(7) 0.0274(3) Uani 1 1 d . . . . .
C011 C 1.2196(3) 0.89101(17) 0.33549(7) 0.0283(3) Uani 1 1 d . . . . .
C014 C 0.9344(3) 0.96078(17) 0.37926(7) 0.0295(3) Uani 1 1 d . . . . .
N002 N 0.7244(2) 0.58580(14) 0.58797(6) 0.0280(3) Uani 1 1 d . . . . .
N00B N 0.8724(2) 0.70186(16) 0.51593(6) 0.0345(3) Uani 1 1 d . . . . .
H00B H 0.889704 0.754532 0.483207 0.041 Uiso 1 1 d R U . . .
N00C N 0.4819(2) 0.69428(15) 0.50922(6) 0.0337(3) Uani 1 1 d . . . . .
H00A H 0.465476 0.743027 0.474691 0.040 Uiso 1 1 d R U . . .
H00C H 0.368686 0.664147 0.526821 0.040 Uiso 1 1 d R U . . .
N00M N 0.5563(2) 0.52845(16) 0.62163(6) 0.0362(3) Uani 1 1 d . . . . .
H00D H 0.573169 0.431176 0.626925 0.043 Uiso 1 1 d R U . . .
H00E H 0.560799 0.572645 0.657465 0.043 Uiso 1 1 d R U . . .
N00T N 1.0427(2) 0.64394(18) 0.55516(6) 0.0403(4) Uani 1 1 d . . . . .
C00X C 0.6795(3) 0.66582(16) 0.53508(7) 0.0257(3) Uani 1 1 d . . . . .
C015 C 0.9474(3) 0.5753(2) 0.59801(8) 0.0370(4) Uani 1 1 d . . . . .
H015 H 1.020877 0.525113 0.631510 0.044 Uiso 1 1 calc R U . . .

loop_
_atom_site_aniso_label
_atom_site_aniso_U_11
_atom_site_aniso_U_22
_atom_site_aniso_U_33
_atom_site_aniso_U_23
_atom_site_aniso_U_13
_atom_site_aniso_U_12
O1 0.0624(10) 0.0654(9) 0.0373(7) 0.0109(6) 0.0226(7) 0.0015(7)
O003 0.0470(8) 0.0424(7) 0.0546(8) 0.0017(6) 0.0030(6) 0.0128(6)
O2 0.1041(14) 0.0532(8) 0.0384(8) 0.0059(6) -0.0296(8) 0.0058(8)
O005 0.0373(8) 0.0500(7) 0.0674(9) 0.0009(7) 0.0145(7) 0.0081(6)
O3 0.0589(10) 0.0570(8) 0.0578(9) 0.0060(7) 0.0337(7) 0.0045(7)
O00S 0.0874(12) 0.0367(7) 0.0687(10) 0.0143(7) 0.0026(9) -0.0162(7)
N00D 0.0337(8) 0.0389(7) 0.0300(7) 0.0090(6) 0.0042(6) 0.0029(6)
N00H 0.0384(8) 0.0384(7) 0.0278(7) 0.0069(6) 0.0076(6) 0.0008(6)
N00K 0.0499(10) 0.0302(7) 0.0271(7) 0.0039(5) 0.0059(6) 0.0044(6)
N00L 0.0364(9) 0.0358(7) 0.0378(8) -0.0027(6) 0.0107(6) -0.0050(6)
N00P 0.0391(9) 0.0338(7) 0.0382(8) -0.0045(6) 0.0079(7) -0.0013(6)
C00Z 0.0333(9) 0.0267(7) 0.0217(7) 0.0015(6) 0.0002(6) -0.0028(6)
C011 0.0297(9) 0.0305(7) 0.0248(7) 0.0015(6) 0.0030(6) -0.0032(6)
C014 0.0324(9) 0.0302(7) 0.0262(7) 0.0009(6) 0.0034(6) -0.0006(6)
N002 0.0269(7) 0.0354(7) 0.0222(6) 0.0040(5) 0.0048(5) -0.0012(5)
N00B 0.0289(8) 0.0456(8) 0.0298(7) 0.0116(6) 0.0060(6) 0.0002(6)
N00C 0.0271(8) 0.0437(8) 0.0308(7) 0.0113(6) 0.0055(6) 0.0033(6)
N00M 0.0358(8) 0.0444(8) 0.0303(7) 0.0103(6) 0.0136(6) 0.0001(6)
N00T 0.0259(8) 0.0595(9) 0.0352(8) 0.0102(7) 0.0013(6) -0.0003(7)
C00X 0.0279(9) 0.0275(7) 0.0223(7) 0.0002(5) 0.0051(6) 0.0007(6)
C015 0.0291(9) 0.0505(10) 0.0308(8) 0.0073(7) -0.0005(7) 0.0019(7)

loop_
_atom_type_symbol
_atom_type_description
_atom_type_scat_dispersion_real
_atom_type_scat_dispersion_imag
_atom_type_scat_source
C C 0.0033 0.0016 'International Tables Vol C Tables 4.2.6.8 and 6.1.1.4'
H H 0.0000 0.0000 'International Tables Vol C Tables 4.2.6.8 and 6.1.1.4'
N N 0.0061 0.0033 'International Tables Vol C Tables 4.2.6.8 and 6.1.1.4'
O O 0.0106 0.0060 'International Tables Vol C Tables 4.2.6.8 and 6.1.1.4'

loop_
_geom_angle_atom_site_label_1
_geom_angle_atom_site_label_2
_geom_angle_atom_site_label_3
_geom_angle
_geom_angle_site_symmetry_1
_geom_angle_site_symmetry_3
_geom_angle_publ_flag
C011 N00D N00H 106.85(13) . . ?
C014 N00H N00D 107.95(12) . . ?
O2 N00K O00S 124.92(15) . . ?
O2 N00K C00Z 118.09(14) . . ?
O00S N00K C00Z 116.99(15) . . ?
O1 N00L C011 116.36(14) . . ?
O005 N00L O1 125.22(15) . . ?
O005 N00L C011 118.41(14) . . ?
O003 N00P O3 124.40(15) . . ?
O003 N00P C014 117.56(13) . . ?
O3 N00P C014 118.03(14) . . ?
C011 C00Z N00K 128.91(14) . . ?
C011 C00Z C014 102.17(13) . . ?
C014 C00Z N00K 128.90(14) . . ?
N00D C011 N00L 120.72(14) . . ?
N00D C011 C00Z 111.81(13) . . ?
C00Z C011 N00L 127.38(14) . . ?
N00H C014 N00P 120.35(13) . . ?
N00H C014 C00Z 111.21(14) . . ?
C00Z C014 N00P 128.37(15) . . ?
C00X N002 N00M 121.46(13) . . ?
C00X N002 C015 107.25(12) . . ?
C015 N002 N00M 131.28(13) . . ?
N00T N00B H00B 124.3 . . ?
C00X N00B H00B 124.3 . . ?
C00X N00B N00T 111.40(13) . . ?
H00A N00C H00C 120.0 . . ?
C00X N00C H00A 120.0 . . ?
C00X N00C H00C 120.0 . . ?
N002 N00M H00D 109.7 . . ?
N002 N00M H00E 109.8 . . ?
H00D N00M H00E 109.1 . . ?
C015 N00T N00B 104.48(14) . . ?
N00B C00X N002 105.59(13) . . ?
N00C C00X N002 124.95(13) . . ?
N00C C00X N00B 129.42(14) . . ?
N002 C015 H015 124.4 . . ?
N00T C015 N002 111.27(15) . . ?
N00T C015 H015 124.4 . . ?

loop_
_geom_bond_atom_site_label_1
_geom_bond_atom_site_label_2
_geom_bond_distance
_geom_bond_site_symmetry_2
_geom_bond_publ_flag
O1 N00L 1.2228(18) . ?
O003 N00P 1.2195(18) . ?
O2 N00K 1.2033(19) . ?
O005 N00L 1.2223(19) . ?
O3 N00P 1.2277(18) . ?
O00S N00K 1.2115(19) . ?
N00D N00H 1.3443(19) . ?
N00D C011 1.3385(19) . ?
N00H C014 1.336(2) . ?
N00K C00Z 1.4494(19) . ?
N00L C011 1.436(2) . ?
N00P C014 1.432(2) . ?
C00Z C011 1.378(2) . ?
C00Z C014 1.378(2) . ?
N002 N00M 1.4033(17) . ?
N002 C00X 1.3501(19) . ?
N002 C015 1.365(2) . ?
N00B H00B 0.8594 . ?
N00B N00T 1.3819(19) . ?
N00B C00X 1.3221(19) . ?
N00C H00A 0.8592 . ?
N00C H00C 0.8601 . ?
N00C C00X 1.311(2) . ?
N00M H00D 0.8638 . ?
N00M H00E 0.8655 . ?
N00T C015 1.287(2) . ?
C015 H015 0.9300 . ?

loop_
_geom_torsion_atom_site_label_1
_geom_torsion_atom_site_label_2
_geom_torsion_atom_site_label_3
_geom_torsion_atom_site_label_4
_geom_torsion
_geom_torsion_site_symmetry_1
_geom_torsion_site_symmetry_2
_geom_torsion_site_symmetry_3
_geom_torsion_site_symmetry_4
_geom_torsion_publ_flag
O1 N00L C011 N00D 169.78(15) . . . . ?
O1 N00L C011 C00Z -6.5(2) . . . . ?
O003 N00P C014 N00H -176.70(15) . . . . ?
O003 N00P C014 C00Z 0.1(2) . . . . ?
O2 N00K C00Z C011 96.2(2) . . . . ?
O2 N00K C00Z C014 -85.9(2) . . . . ?
O005 N00L C011 N00D -10.0(2) . . . . ?
O005 N00L C011 C00Z 173.77(16) . . . . ?
O3 N00P C014 N00H 2.3(2) . . . . ?
O3 N00P C014 C00Z 179.13(16) . . . . ?
O00S N00K C00Z C011 -84.2(2) . . . . ?
O00S N00K C00Z C014 93.7(2) . . . . ?
N00D N00H C014 N00P 177.83(14) . . . . ?
N00D N00H C014 C00Z 0.53(19) . . . . ?
N00H N00D C011 N00L -176.64(14) . . . . ?
N00H N00D C011 C00Z 0.16(19) . . . . ?
N00K C00Z C011 N00D 178.46(15) . . . . ?
N00K C00Z C011 N00L -5.0(3) . . . . ?
N00K C00Z C014 N00H -178.72(15) . . . . ?
N00K C00Z C014 N00P 4.3(3) . . . . ?
C011 N00D N00H C014 -0.42(18) . . . . ?
C011 C00Z C014 N00H -0.41(18) . . . . ?
C011 C00Z C014 N00P -177.43(16) . . . . ?
C014 C00Z C011 N00D 0.14(18) . . . . ?
C014 C00Z C011 N00L 176.69(15) . . . . ?
N00B N00T C015 N002 0.32(19) . . . . ?
N00M N002 C00X N00B 179.93(13) . . . . ?
N00M N002 C00X N00C -1.9(2) . . . . ?
N00M N002 C015 N00T 179.45(15) . . . . ?
N00T N00B C00X N002 1.06(17) . . . . ?
N00T N00B C00X N00C -176.95(16) . . . . ?
C00X N002 C015 N00T 0.30(19) . . . . ?
C00X N00B N00T C015 -0.88(19) . . . . ?
C015 N002 C00X N00B -0.82(17) . . . . ?
C015 N002 C00X N00C 177.30(15) . . . . ?
